data_1541713
loop_
_publ_author_name
'Mironov, Yu.V.'
'Virovets, A.V.'
'Sheldrick, W.S.'
'Fedorov, V.E.'

_publ_section_title
;
 Novel inorganic polymeric compounds based on the Re4 chalcocyanide
 cluster complexes: synthesis and crystal structures of Mn2 (Re4 Se4 (C
 N)12) * 6(H2 O), Cd2 (Re4 Te4 (C N)12) * 6(H2 O), Cu2 (Re4 Te4 (C N)12) *
 4(H2 O) and K4 Re4 Se4 (C N)12 * 6(H2 O)
;
_journal_name_full Polyhedron
_journal_page_first 969
_journal_page_last 974
_journal_volume 20
_journal_year 2001
_chemical_formula_sum 'C12 H12 Mn2 N12 O6 Re4 Se4'
_chemical_name_systematic 'Mn2 (Se4 (Re (C N)3)4) (H2 O)6'
_space_group_IT_number 74
_symmetry_space_group_name_Hall '-I 2b 2'
_symmetry_space_group_name_H-M 'I m m a'
_cell_angle_alpha 90
_cell_angle_beta 90
_cell_angle_gamma 90
_cell_formula_units_Z 4
_cell_length_a 10.624
_cell_length_b 14.999
_cell_length_c 19.013
_cell_volume 3029.710
_citation_journal_id_ASTM PLYHDE
_cod_data_source_file Mironov_PLYHDE_2001_375.cif
_cod_data_source_block C12H12Mn2N12O6Re4Se4
_cod_original_cell_volume 3029.709
_cod_database_code 1541713

loop_
_symmetry_equiv_pos_as_xyz
x,y,z
-x,-y+1/2,z
x,-y,-z
-x,y+1/2,-z
-x,-y,-z
x,y-1/2,-z
-x,y,z
x,-y-1/2,z
x+1/2,y+1/2,z+1/2
-x+1/2,-y+1,z+1/2
x+1/2,-y+1/2,-z+1/2
-x+1/2,y+1,-z+1/2
-x+1/2,-y+1/2,-z+1/2
x+1/2,y,-z+1/2
-x+1/2,y+1/2,z+1/2
x+1/2,-y,z+1/2

loop_
_atom_site_label
_atom_site_type_symbol
_atom_site_fract_x
_atom_site_fract_y
_atom_site_fract_z
_atom_site_occupancy
_atom_site_U_iso_or_equiv
N2 N-3 0.1928 0.4915 0.3558 1 0.0
C1 C+2 0 0.636 0.2651 1 0.0
C3 C+2 0.158 0.75 0.5899 1 0.0
Re2 Re+4 0.13203 0.75 0.47774 1 0.0
Se2 Se-2 0.18963 0.75 0.35073 1 0.0
N4 N-3 0.358 0.895 0.4929 1 0.0
C2 C+2 0.125 0.5534 0.3643 1 0.0
Re1 Re+4 0 0.65672 0.37386 1 0.0
Mn1 Mn+2 0 0.5 0 1 0.0
Mn2 Mn+2 0.3164 0.75 0.7367 0.5 0.0
N1 N-3 0 0.6303 0.2027 1 0.0
O1 O-2 0 0.4917 0.1128 1 0.0
Se1 Se-2 0 0.61661 0.50058 1 0.0
O2 O-2 0.25 0.6299 0.75 1 0.0
O3 O-2 0.5 0.842 0.7003 1 0.0
N3 N-3 0.171 0.75 0.6487 1 0.0
C4 C+2 0.2832 0.8422 0.4884 1 0.0
